data_4025857
loop_
_publ_author_name
'Muhammad Farooq Ibad'
'Obaid-Ur-Rahman Abid'
'Muhammad Adeel'
'Muhammad Nawaz'
'Verena Wolf'
'Alexander Villinger'
'Peter Langer'

_publ_contact_author_address
;
Universit\"at Rostock
Institut f\"ur Chemie
Abteilung f\"ur Organische Chemie
Albert-Einstein-Strasse 3a 
18059 Rostock
Bundesrepublik Deutschland
;
_publ_contact_author_email peter.langer@uni-rostock.de
_publ_contact_author_fax '+49 (0)381/498-6410'
_publ_contact_author_name 'Peter Langer'
_publ_contact_author_phone '+49 (0)381/498-6412'
_publ_section_title
;
 Synthesis of Highly Functionalized Biaryls by Condensation of
 2-Fluoro-1,3-bis(silyloxy) 1,3-Dienes with 3-Cyanochromones and
 Subsequent Domino "Retro-Michael/Aldol/Fragmentation"
;
_journal_name_full 'Journal of Organic Chemistry'
_journal_page_first 8315
_journal_page_last 8318
_journal_paper_doi 10.1021/jo1018443
_journal_volume 75
_journal_year 2010
_chemical_absolute_configuration unk
_chemical_formula_moiety 'C16 H11 F2 N O4'
_chemical_formula_sum 'C16 H11 F2 N O4'
_chemical_formula_weight 319.26
_chemical_name_systematic
; 
Ethyl 2,7-difluoro-2-(5-oxo-5H-chromeno[2,3-b]pyridin-2-yl)acetate 
;
_space_group_IT_number 19
_symmetry_cell_setting orthorhombic
_symmetry_Int_Tables_number 19
_symmetry_space_group_name_Hall 'P 2ac 2ab'
_symmetry_space_group_name_H-M 'P 21 21 21'
_atom_sites_solution_hydrogens geom
_atom_sites_solution_primary direct
_atom_sites_solution_secondary difmap
_audit_author_name 'Reinke, H., Villinger, A.'
_audit_creation_method SHELXL-97
_cell_angle_alpha 90.00
_cell_angle_beta 90.00
_cell_angle_gamma 90.00
_cell_formula_units_Z 4
_cell_length_a 4.7205(3)
_cell_length_b 11.9607(7)
_cell_length_c 24.1144(12)
_cell_measurement_reflns_used 3647
_cell_measurement_temperature 103(2)
_cell_measurement_theta_max 35.04
_cell_measurement_theta_min 3.05
_cell_volume 1361.51(14)
_computing_cell_refinement 'Bruker SMART'
_computing_data_collection 'Bruker SMART'
_computing_data_reduction 'Bruker SAINT'
_computing_molecular_graphics 'Bruker SHELXTL'
_computing_publication_material 'Bruker SHELXTL'
_computing_structure_refinement 'Bruker SHELXTL'
_computing_structure_solution 'Bruker SHELXTL'
_diffrn_ambient_temperature 103(2)
_diffrn_measured_fraction_theta_full 0.987
_diffrn_measured_fraction_theta_max 0.987
_diffrn_measurement_device_type 'CCD area detector'
_diffrn_measurement_method 'phi and omega scans'
_diffrn_radiation_monochromator graphite
_diffrn_radiation_source 'fine-focus sealed tube'
_diffrn_radiation_type MoK\a
_diffrn_radiation_wavelength 0.71073
_diffrn_reflns_av_R_equivalents 0.0941
_diffrn_reflns_av_sigmaI/netI 0.0852
_diffrn_reflns_limit_h_max 6
_diffrn_reflns_limit_h_min -6
_diffrn_reflns_limit_k_max 15
_diffrn_reflns_limit_k_min -16
_diffrn_reflns_limit_l_max 30
_diffrn_reflns_limit_l_min -33
_diffrn_reflns_number 13914
_diffrn_reflns_theta_full 30.00
_diffrn_reflns_theta_max 30.00
_diffrn_reflns_theta_min 2.40
_exptl_absorpt_coefficient_mu 0.130
_exptl_absorpt_correction_T_max 0.9922
_exptl_absorpt_correction_T_min 0.9283
_exptl_absorpt_correction_type multi-scan
_exptl_absorpt_process_details 'SADABS, Bruker (2005)'
_exptl_crystal_colour colourless
_exptl_crystal_density_diffrn 1.558
_exptl_crystal_density_method 'not measured'
_exptl_crystal_description 'fragment of prism'
_exptl_crystal_F_000 656
_exptl_crystal_size_max 0.58
_exptl_crystal_size_mid 0.18
_exptl_crystal_size_min 0.06
_refine_diff_density_max 0.341
_refine_diff_density_min -0.330
_refine_diff_density_rms 0.067
_refine_ls_abs_structure_details 'Flack H D (1983), Acta Cryst. A39, 876-881'
_refine_ls_abs_structure_Flack 0(10)
_refine_ls_extinction_method none
_refine_ls_goodness_of_fit_ref 1.046
_refine_ls_hydrogen_treatment constr
_refine_ls_matrix_type full
_refine_ls_number_parameters 209
_refine_ls_number_reflns 2302
_refine_ls_number_restraints 0
_refine_ls_restrained_S_all 1.046
_refine_ls_R_factor_all 0.1035
_refine_ls_R_factor_gt 0.0654
_refine_ls_shift/su_max 0.001
_refine_ls_shift/su_mean 0.000
_refine_ls_structure_factor_coef Fsqd
_refine_ls_weighting_details 'calc w=1/[\s^2^(Fo^2^)+(0.0531P)^2^+0.2426P] where P=(Fo^2^+2Fc^2^)/3'
_refine_ls_weighting_scheme calc
_refine_ls_wR_factor_gt 0.1044
_refine_ls_wR_factor_ref 0.1132
_reflns_number_gt 1657
_reflns_number_total 2302
_reflns_threshold_expression >2sigma(I)
_cod_data_source_file jo1018443_si_002_1.cif
_cod_data_source_block ma233_(5p)
_cod_depositor_comments
;
The following automatic conversions were performed:

'_symmetry_cell_setting' value 'Orthorhombic' changed to
'orthorhombic' according to the built-in table from CIF Core
dictionary named 'cif_core.dic' version 2.4.1 from 2010-06-29.

Automatic conversion script
Id: cif_fix_values 1646 2011-03-28 12:23:43Z adriana 
;
_cod_original_sg_symbol_H-M 'P 21 21 21 '
_cod_database_code 4025857

loop_
_symmetry_equiv_pos_as_xyz
'x, y, z'
'-x+1/2, -y, z+1/2'
'-x, y+1/2, -z+1/2'
'x+1/2, -y+1/2, -z'

loop_
_atom_site_label
_atom_site_type_symbol
_atom_site_fract_x
_atom_site_fract_y
_atom_site_fract_z
_atom_site_U_iso_or_equiv
_atom_site_adp_type
_atom_site_occupancy
_atom_site_symmetry_multiplicity
_atom_site_calc_flag
_atom_site_refinement_flags
_atom_site_disorder_assembly
_atom_site_disorder_group
F1 F 1.6326(4) 0.82394(15) 0.03096(7) 0.0313(5) Uani 1 1 d . . .
F2 F -0.0280(3) 0.71423(14) 0.33772(7) 0.0216(4) Uani 1 1 d . . .
O1 O 0.3513(5) 0.70847(17) 0.41904(8) 0.0256(5) Uani 1 1 d . . .
O2 O 0.5155(4) 0.87730(16) 0.39192(8) 0.0197(5) Uani 1 1 d . . .
O9 O 0.8837(4) 0.88219(15) 0.20178(8) 0.0163(4) Uani 1 1 d . . .
O10 O 0.9572(5) 0.56612(16) 0.13595(9) 0.0264(5) Uani 1 1 d . . .
N1 N 0.5469(5) 0.82921(19) 0.26178(9) 0.0146(5) Uani 1 1 d . . .
C2 C 0.3813(6) 0.7497(2) 0.28397(11) 0.0139(6) Uani 1 1 d . . .
C3 C 0.3790(6) 0.6390(2) 0.26621(11) 0.0165(6) Uani 1 1 d . . .
H3 H 0.2574 0.5857 0.2831 0.020 Uiso 1 1 calc R . .
C4 C 0.5572(6) 0.6086(2) 0.22354(12) 0.0169(6) Uani 1 1 d . . .
H4 H 0.5583 0.5338 0.2104 0.020 Uiso 1 1 calc R . .
C4A C 0.7361(6) 0.6882(2) 0.19978(12) 0.0134(6) Uani 1 1 d . . .
C5 C 1.2935(6) 0.7445(3) 0.09051(12) 0.0196(6) Uani 1 1 d . . .
H5 H 1.3204 0.6739 0.0733 0.024 Uiso 1 1 calc R . .
C6 C 1.4435(7) 0.8356(3) 0.07321(12) 0.0203(6) Uani 1 1 d . . .
C7 C 1.4141(6) 0.9404(3) 0.09698(12) 0.0212(7) Uani 1 1 d . . .
H7 H 1.5229 1.0019 0.0840 0.025 Uiso 1 1 calc R . .
C8 C 1.2220(6) 0.9537(2) 0.14014(12) 0.0194(6) Uani 1 1 d . . .
H8 H 1.1965 1.0247 0.1570 0.023 Uiso 1 1 calc R . .
C8A C 1.0679(6) 0.8620(2) 0.15823(11) 0.0148(6) Uani 1 1 d . . .
C9A C 0.7190(6) 0.7968(2) 0.22120(12) 0.0139(6) Uani 1 1 d . . .
C10 C 0.9339(6) 0.6607(2) 0.15460(11) 0.0170(6) Uani 1 1 d . . .
C10A C 1.0992(6) 0.7566(2) 0.13405(12) 0.0149(6) Uani 1 1 d . . .
C11 C 0.1974(6) 0.7883(2) 0.33208(12) 0.0164(6) Uani 1 1 d . . .
H11 H 0.1253 0.8656 0.3250 0.020 Uiso 1 1 calc R . .
C12 C 0.3636(6) 0.7848(2) 0.38675(12) 0.0163(6) Uani 1 1 d . . .
C13 C 0.6684(7) 0.8910(3) 0.44448(12) 0.0223(7) Uani 1 1 d . . .
H13A H 0.8299 0.9427 0.4393 0.027 Uiso 1 1 calc R . .
H13B H 0.7440 0.8179 0.4568 0.027 Uiso 1 1 calc R . .
C14 C 0.4686(7) 0.9372(3) 0.48791(12) 0.0271(7) Uani 1 1 d . . .
H14A H 0.3868 1.0076 0.4746 0.041 Uiso 1 1 calc R . .
H14B H 0.5731 0.9507 0.5224 0.041 Uiso 1 1 calc R . .
H14C H 0.3165 0.8832 0.4948 0.041 Uiso 1 1 calc R . .

loop_
_atom_site_aniso_label
_atom_site_aniso_U_11
_atom_site_aniso_U_22
_atom_site_aniso_U_33
_atom_site_aniso_U_23
_atom_site_aniso_U_13
_atom_site_aniso_U_12
F1 0.0324(10) 0.0383(11) 0.0233(10) -0.0032(8) 0.0137(9) -0.0045(9)
F2 0.0164(8) 0.0204(9) 0.0278(10) -0.0015(7) 0.0036(8) -0.0037(7)
O1 0.0341(12) 0.0188(11) 0.0239(12) 0.0065(9) -0.0004(10) -0.0024(11)
O2 0.0237(10) 0.0165(10) 0.0190(11) 0.0021(8) 0.0001(10) -0.0028(9)
O9 0.0188(10) 0.0107(9) 0.0195(11) -0.0017(7) 0.0050(9) -0.0012(8)
O10 0.0318(12) 0.0148(10) 0.0326(13) -0.0099(9) 0.0082(11) -0.0023(10)
N1 0.0153(11) 0.0133(11) 0.0151(12) -0.0002(9) -0.0011(10) 0.0014(10)
C2 0.0146(12) 0.0152(13) 0.0120(14) 0.0010(11) -0.0032(12) 0.0017(11)
C3 0.0161(13) 0.0142(14) 0.0193(16) 0.0031(11) 0.0005(12) -0.0010(12)
C4 0.0190(13) 0.0077(13) 0.0240(17) 0.0000(11) -0.0020(13) 0.0007(12)
C4A 0.0145(12) 0.0111(13) 0.0146(15) 0.0001(10) -0.0022(11) 0.0032(11)
C5 0.0208(13) 0.0216(15) 0.0164(16) -0.0053(12) -0.0019(13) -0.0011(13)
C6 0.0209(14) 0.0290(16) 0.0110(15) 0.0009(12) 0.0013(13) 0.0012(13)
C7 0.0225(15) 0.0234(16) 0.0178(16) 0.0037(12) 0.0012(13) -0.0053(13)
C8 0.0210(14) 0.0161(14) 0.0212(16) -0.0021(12) 0.0005(13) -0.0003(12)
C8A 0.0160(13) 0.0184(14) 0.0100(14) 0.0014(11) 0.0014(12) -0.0004(11)
C9A 0.0143(12) 0.0132(13) 0.0141(15) 0.0019(11) -0.0033(11) -0.0009(11)
C10 0.0184(14) 0.0171(14) 0.0156(16) -0.0019(11) -0.0044(12) 0.0004(12)
C10A 0.0159(13) 0.0163(13) 0.0124(14) -0.0020(11) -0.0021(12) 0.0013(11)
C11 0.0169(13) 0.0132(13) 0.0190(16) 0.0002(11) 0.0026(12) -0.0001(12)
C12 0.0162(12) 0.0143(13) 0.0183(15) -0.0011(12) 0.0049(12) 0.0024(12)
C13 0.0223(14) 0.0234(16) 0.0214(17) 0.0007(13) -0.0045(14) -0.0015(14)
C14 0.0296(16) 0.0307(18) 0.0211(16) -0.0022(13) -0.0049(15) -0.0041(16)

loop_
_atom_type_symbol
_atom_type_description
_atom_type_scat_dispersion_real
_atom_type_scat_dispersion_imag
_atom_type_scat_source
C C 0.0033 0.0000 'International Tables Vol C Tables 4.2.6.8 and 6.1.1.4'
H H 0.0000 0.0000 'International Tables Vol C Tables 4.2.6.8 and 6.1.1.4'
N N 0.0061 0.0000 'International Tables Vol C Tables 4.2.6.8 and 6.1.1.4'
O O 0.0106 0.0000 'International Tables Vol C Tables 4.2.6.8 and 6.1.1.4'
F F 0.0171 0.0000 'International Tables Vol C Tables 4.2.6.8 and 6.1.1.4'

loop_
_geom_angle_atom_site_label_1
_geom_angle_atom_site_label_2
_geom_angle_atom_site_label_3
_geom_angle
_geom_angle_site_symmetry_1
_geom_angle_site_symmetry_3
_geom_angle_publ_flag
C12 O2 C13 116.1(2) . . ?
C9A O9 C8A 119.1(2) . . ?
C9A N1 C2 116.3(2) . . ?
N1 C2 C3 123.8(3) . . ?
N1 C2 C11 115.0(2) . . ?
C3 C2 C11 121.2(2) . . ?
C4 C3 C2 118.4(3) . . ?
C4 C3 H3 120.8 . . ?
C2 C3 H3 120.8 . . ?
C3 C4 C4A 119.7(2) . . ?
C3 C4 H4 120.1 . . ?
C4A C4 H4 120.1 . . ?
C4 C4A C9A 116.5(2) . . ?
C4 C4A C10 122.4(2) . . ?
C9A C4A C10 121.1(2) . . ?
C6 C5 C10A 119.1(3) . . ?
C6 C5 H5 120.4 . . ?
C10A C5 H5 120.4 . . ?
F1 C6 C5 119.2(3) . . ?
F1 C6 C7 117.9(3) . . ?
C5 C6 C7 122.9(3) . . ?
C6 C7 C8 118.6(3) . . ?
C6 C7 H7 120.7 . . ?
C8 C7 H7 120.7 . . ?
C8A C8 C7 119.2(3) . . ?
C8A C8 H8 120.4 . . ?
C7 C8 H8 120.4 . . ?
O9 C8A C8 115.5(2) . . ?
O9 C8A C10A 122.7(2) . . ?
C8 C8A C10A 121.8(3) . . ?
N1 C9A O9 112.5(2) . . ?
N1 C9A C4A 125.2(3) . . ?
O9 C9A C4A 122.3(2) . . ?
O10 C10 C4A 122.4(3) . . ?
O10 C10 C10A 123.3(3) . . ?
C4A C10 C10A 114.3(2) . . ?
C8A C10A C5 118.4(3) . . ?
C8A C10A C10 120.4(2) . . ?
C5 C10A C10 121.2(2) . . ?
F2 C11 C2 108.6(2) . . ?
F2 C11 C12 106.8(2) . . ?
C2 C11 C12 110.8(2) . . ?
F2 C11 H11 110.2 . . ?
C2 C11 H11 110.2 . . ?
C12 C11 H11 110.2 . . ?
O1 C12 O2 126.9(3) . . ?
O1 C12 C11 123.6(3) . . ?
O2 C12 C11 109.6(2) . . ?
O2 C13 C14 109.4(3) . . ?
O2 C13 H13A 109.8 . . ?
C14 C13 H13A 109.8 . . ?
O2 C13 H13B 109.8 . . ?
C14 C13 H13B 109.8 . . ?
H13A C13 H13B 108.3 . . ?
C13 C14 H14A 109.5 . . ?
C13 C14 H14B 109.5 . . ?
H14A C14 H14B 109.5 . . ?
C13 C14 H14C 109.5 . . ?
H14A C14 H14C 109.5 . . ?
H14B C14 H14C 109.5 . . ?

loop_
_geom_bond_atom_site_label_1
_geom_bond_atom_site_label_2
_geom_bond_distance
_geom_bond_site_symmetry_2
_geom_bond_publ_flag
F1 C6 1.362(3) . ?
F2 C11 1.391(3) . ?
O1 C12 1.201(3) . ?
O2 C12 1.325(3) . ?
O2 C13 1.468(4) . ?
O9 C9A 1.366(3) . ?
O9 C8A 1.385(3) . ?
O10 C10 1.223(3) . ?
N1 C9A 1.330(4) . ?
N1 C2 1.342(3) . ?
C2 C3 1.392(4) . ?
C2 C11 1.521(4) . ?
C3 C4 1.378(4) . ?
C3 H3 0.9500 . ?
C4 C4A 1.395(4) . ?
C4 H4 0.9500 . ?
C4A C9A 1.400(4) . ?
C4A C10 1.472(4) . ?
C5 C6 1.364(4) . ?
C5 C10A 1.401(4) . ?
C5 H5 0.9500 . ?
C6 C7 1.386(4) . ?
C7 C8 1.390(4) . ?
C7 H7 0.9500 . ?
C8 C8A 1.387(4) . ?
C8 H8 0.9500 . ?
C8A C10A 1.397(4) . ?
C10 C10A 1.473(4) . ?
C11 C12 1.535(4) . ?
C11 H11 1.0000 . ?
C13 C14 1.514(4) . ?
C13 H13A 0.9900 . ?
C13 H13B 0.9900 . ?
C14 H14A 0.9800 . ?
C14 H14B 0.9800 . ?
C14 H14C 0.9800 . ?

loop_
_geom_torsion_atom_site_label_1
_geom_torsion_atom_site_label_2
_geom_torsion_atom_site_label_3
_geom_torsion_atom_site_label_4
_geom_torsion
_geom_torsion_site_symmetry_1
_geom_torsion_site_symmetry_2
_geom_torsion_site_symmetry_3
_geom_torsion_site_symmetry_4
_geom_torsion_publ_flag
C9A N1 C2 C3 -1.1(4) . . . . ?
C9A N1 C2 C11 177.2(2) . . . . ?
N1 C2 C3 C4 0.2(4) . . . . ?
C11 C2 C3 C4 -178.0(2) . . . . ?
C2 C3 C4 C4A 0.7(4) . . . . ?
C3 C4 C4A C9A -0.7(4) . . . . ?
C3 C4 C4A C10 179.2(3) . . . . ?
C10A C5 C6 F1 179.9(2) . . . . ?
C10A C5 C6 C7 0.3(4) . . . . ?
F1 C6 C7 C8 180.0(3) . . . . ?
C5 C6 C7 C8 -0.4(5) . . . . ?
C6 C7 C8 C8A 0.4(4) . . . . ?
C9A O9 C8A C8 178.4(2) . . . . ?
C9A O9 C8A C10A -1.9(4) . . . . ?
C7 C8 C8A O9 179.3(3) . . . . ?
C7 C8 C8A C10A -0.4(4) . . . . ?
C2 N1 C9A O9 -178.8(2) . . . . ?
C2 N1 C9A C4A 1.1(4) . . . . ?
C8A O9 C9A N1 -178.1(2) . . . . ?
C8A O9 C9A C4A 2.1(4) . . . . ?
C4 C4A C9A N1 -0.2(4) . . . . ?
C10 C4A C9A N1 179.9(3) . . . . ?
C4 C4A C9A O9 179.6(2) . . . . ?
C10 C4A C9A O9 -0.3(4) . . . . ?
C4 C4A C10 O10 -1.4(4) . . . . ?
C9A C4A C10 O10 178.4(3) . . . . ?
C4 C4A C10 C10A 178.5(2) . . . . ?
C9A C4A C10 C10A -1.7(4) . . . . ?
O9 C8A C10A C5 -179.4(2) . . . . ?
C8 C8A C10A C5 0.3(4) . . . . ?
O9 C8A C10A C10 -0.2(4) . . . . ?
C8 C8A C10A C10 179.5(3) . . . . ?
C6 C5 C10A C8A -0.3(4) . . . . ?
C6 C5 C10A C10 -179.4(3) . . . . ?
O10 C10 C10A C8A -178.2(3) . . . . ?
C4A C10 C10A C8A 1.9(4) . . . . ?
O10 C10 C10A C5 0.9(4) . . . . ?
C4A C10 C10A C5 -179.0(2) . . . . ?
N1 C2 C11 F2 158.8(2) . . . . ?
C3 C2 C11 F2 -22.9(4) . . . . ?
N1 C2 C11 C12 -84.2(3) . . . . ?
C3 C2 C11 C12 94.2(3) . . . . ?
C13 O2 C12 O1 -4.7(4) . . . . ?
C13 O2 C12 C11 175.0(2) . . . . ?
F2 C11 C12 O1 21.0(4) . . . . ?
C2 C11 C12 O1 -97.0(3) . . . . ?
F2 C11 C12 O2 -158.6(2) . . . . ?
C2 C11 C12 O2 83.3(3) . . . . ?
C12 O2 C13 C14 -82.3(3) . . . . ?

loop_
_cod_related_entry_id
_cod_related_entry_database
_cod_related_entry_code
1 ChemSpider 30659317
